data_7131932
loop_
_publ_author_name
'Tsuchiya, Takahiro'
'Hamano, Tomohiro'
'Inoue, Masahiro'
'Nakamura, Tomoya'
'Wakamiya, Atsushi'
'Mazaki, Yasuhiro'

_publ_section_title
;
 Intense Absorption of Azulene Realized by Molecular Orbital Inversion
;
_journal_name_full 'Chemical Communications'
_journal_paper_doi 10.1039/D3CC02311G
_journal_year 2023
_chemical_formula_moiety '2(C17 H13 N)'
_chemical_formula_sum 'C34 H26 N2'
_chemical_formula_weight 462.57
_chemical_melting_point 511.0(10)
_space_group_crystal_system monoclinic
_space_group_IT_number 14
_space_group_name_Hall '-P 2yn'
_space_group_name_H-M_alt 'P 1 21/n 1'
_atom_sites_solution_hydrogens difmap
_audit_creation_date 2022-07-27
_audit_creation_method
;
Olex2 1.2
(compiled 2018.05.29 svn.r3510 for OlexSys, GUI svn.r5506)
;
_audit_update_record
;
2023-05-02 deposited with the CCDC.	2023-07-25 downloaded from the CCDC.
;
_cell_angle_alpha 90
_cell_angle_beta 94.106(2)
_cell_angle_gamma 90
_cell_formula_units_Z 2
_cell_length_a 9.0145(2)
_cell_length_b 10.9285(2)
_cell_length_c 12.2912(2)
_cell_measurement_reflns_used 5118
_cell_measurement_temperature 120
_cell_measurement_theta_max 74.2810
_cell_measurement_theta_min 5.4350
_cell_volume 1207.76(4)
_computing_cell_refinement 'CrysAlisPro 1.171.39.45i (Rigaku OD, 2018)'
_computing_data_collection 'CrysAlisPro 1.171.39.45i (Rigaku OD, 2018)'
_computing_data_reduction 'CrysAlisPro 1.171.39.45i (Rigaku OD, 2018)'
_computing_molecular_graphics 'Olex2 (Dolomanov et al., 2009)'
_computing_publication_material 'Olex2 (Dolomanov et al., 2009)'
_computing_structure_refinement 'ShelXL (Sheldrick, 2015)'
_computing_structure_solution 'SHELXT 2014/5 (Sheldrick, 2014)'
_diffrn_ambient_temperature 120.0
_diffrn_detector 'Rigaku HyPix-6000 area detector'
_diffrn_detector_area_resol_mean 10.0
_diffrn_detector_type 'HPC area detector'
_diffrn_measured_fraction_theta_full 0.999
_diffrn_measured_fraction_theta_max 0.980
_diffrn_measurement_device 'four-circle diffractometer'
_diffrn_measurement_device_type 'Rigaku XtaLAB Synergy-S'
_diffrn_measurement_method '\w scans'
_diffrn_radiation_monochromator 'multi-layer mirror optics'
_diffrn_radiation_probe x-ray
_diffrn_radiation_type CuK\a
_diffrn_radiation_wavelength 1.54178
_diffrn_reflns_av_R_equivalents 0.0389
_diffrn_reflns_av_unetI/netI 0.0297
_diffrn_reflns_Laue_measured_fraction_full 0.999
_diffrn_reflns_Laue_measured_fraction_max 0.980
_diffrn_reflns_limit_h_max 11
_diffrn_reflns_limit_h_min -10
_diffrn_reflns_limit_k_max 13
_diffrn_reflns_limit_k_min -13
_diffrn_reflns_limit_l_max 15
_diffrn_reflns_limit_l_min -12
_diffrn_reflns_number 11892
_diffrn_reflns_point_group_measured_fraction_full 0.999
_diffrn_reflns_point_group_measured_fraction_max 0.980
_diffrn_reflns_theta_full 67.679
_diffrn_reflns_theta_max 76.878
_diffrn_reflns_theta_min 5.422
_diffrn_source 'microfocus sealed X-ray tube'
_diffrn_source_type PhotonJet-S
_exptl_absorpt_coefficient_mu 0.566
_exptl_absorpt_correction_T_max 1.00000
_exptl_absorpt_correction_T_min 0.88008
_exptl_absorpt_correction_type multi-scan
_exptl_crystal_colour 'dark brown'
_exptl_crystal_colour_modifier dark
_exptl_crystal_colour_primary brown
_exptl_crystal_density_diffrn 1.272
_exptl_crystal_description plate
_exptl_crystal_F_000 488
_exptl_crystal_recrystallization_method 'Re-crystallisation from solvent: chloroform/hexane'
_exptl_crystal_size_max 0.16
_exptl_crystal_size_mid 0.072
_exptl_crystal_size_min 0.044
_refine_diff_density_max 0.210
_refine_diff_density_min -0.156
_refine_diff_density_rms 0.035
_refine_ls_extinction_coef 0.0040(5)
_refine_ls_extinction_expression Fc^*^=kFc[1+0.001xFc^2^\l^3^/sin(2\q)]^-1/4^
_refine_ls_extinction_method 'SHELXL-2018/3 (Sheldrick 2018)'
_refine_ls_goodness_of_fit_ref 1.082
_refine_ls_hydrogen_treatment refxyz
_refine_ls_matrix_type full
_refine_ls_number_parameters 257
_refine_ls_number_reflns 2501
_refine_ls_number_restraints 108
_refine_ls_restrained_S_all 1.066
_refine_ls_R_factor_all 0.0388
_refine_ls_R_factor_gt 0.0369
_refine_ls_shift/su_max 0.000
_refine_ls_shift/su_mean 0.000
_refine_ls_structure_factor_coef Fsqd
_refine_ls_weighting_details 'w=1/[\s^2^(Fo^2^)+(0.0322P)^2^+0.4291P] where P=(Fo^2^+2Fc^2^)/3'
_refine_ls_weighting_scheme calc
_refine_ls_wR_factor_gt 0.0900
_refine_ls_wR_factor_ref 0.0913
_reflns_Friedel_coverage 0.000
_reflns_number_gt 2366
_reflns_number_total 2501
_reflns_threshold_expression 'I > 2\s(I)'
_cod_data_source_file d3cc02311g2.cif
_cod_data_source_block 2a
_cod_depositor_comments
;
The following automatic conversions were performed:

data item '_chemical_melting_point' value '510-512' was changed to
'511.0(10)' -- the average value was taken and precision was
estimated.

Automatic conversion script
Id: cif_fix_values 8170 2020-07-09 18:12:32Z antanas 
;
_cod_database_code 7131932
_shelx_shelxl_version_number 2018/3
_shelx_space_group_comment
;
The symmetry employed for this shelxl refinement is uniquely defined
by the following loop, which should always be used as a source of
symmetry information in preference to the above space-group names.
They are only intended as comments.
;
_shelx_estimated_absorpt_t_max 0.976
_shelx_estimated_absorpt_t_min 0.915
_olex2_refinement_description
;
1. Fixed Uiso
 At 1.2 times of:
  All C(H) groups
2. Uiso/Uaniso restraints and constraints
C1 \\sim C2 \\sim C3 \\sim C4 \\sim C5 \\sim C7 \\sim C8 \\sim C9 \\sim C10:
within 2A with sigma of 0.005 and sigma for terminal atoms of 0.01
Uanis(C1) \\sim Ueq, Uanis(C2) \\sim Ueq, Uanis(C3) \\sim Ueq, Uanis(C4) \\sim
Ueq, Uanis(C5) \\sim Ueq, Uanis(C7) \\sim Ueq, Uanis(C8) \\sim Ueq, Uanis(C9)
\\sim Ueq, Uanis(C10) \\sim Ueq: with sigma of 0.05 and sigma for terminal
atoms of 0.1
3. Others
 Fixed Sof: C1(0.5) C2(0.5) H2(0.5) C3(0.5) C4(0.5) H4(0.5) C5(0.5) H5(0.5)
 C6(0.5) C7(0.5) H7(0.5) C8(0.5) H8(0.5) C9(0.5) C10(0.5) H10(0.5)
;
_olex2_submission_special_instructions 'No special instructions were received'

loop_
_space_group_symop_operation_xyz
'x, y, z'
'-x+1/2, y+1/2, -z+1/2'
'-x, -y, -z'
'x-1/2, -y-1/2, z-1/2'

loop_
_atom_site_label
_atom_site_type_symbol
_atom_site_fract_x
_atom_site_fract_y
_atom_site_fract_z
_atom_site_U_iso_or_equiv
_atom_site_adp_type
_atom_site_occupancy
_atom_site_site_symmetry_order
_atom_site_calc_flag
_atom_site_refinement_flags_posn
_atom_site_refinement_flags_adp
_atom_site_refinement_flags_occupancy
_atom_site_disorder_assembly
_atom_site_disorder_group
N1 N 0.17574(10) 0.81676(9) 0.61658(8) 0.0224(2) Uani 1 1 d . . . . .
C1 C 0.1149(12) 0.7139(14) 0.5772(10) 0.0176(16) Uani 0.5 1 d . U P A -1
C2 C 0.2042(18) 0.5948(13) 0.5647(16) 0.0194(16) Uani 0.5 1 d . U P A -1
H2 H 0.306(5) 0.595(3) 0.576(3) 0.023 Uiso 0.5 1 d R . P B -1
C3 C 0.0984(3) 0.5142(2) 0.51994(17) 0.0174(4) Uani 0.5 1 d . U P A -1
C4 C 0.1335(3) 0.3937(2) 0.49378(18) 0.0192(4) Uani 0.5 1 d . U P A -1
H4 H 0.244(3) 0.375(3) 0.509(2) 0.023 Uiso 0.5 1 d R . P C -1
C5 C 0.0456(11) 0.2966(8) 0.4507(10) 0.0111(12) Uani 0.5 1 d . U P A -1
H5 H 0.091(4) 0.222(3) 0.453(3) 0.013 Uiso 0.5 1 d R . P D -1
C6 C -0.1170(13) 0.3022(13) 0.4223(10) 0.018(2) Uani 0.5 1 d . . P A -1
C7 C -0.2035(19) 0.3916(13) 0.4333(16) 0.0178(16) Uani 0.5 1 d . U P A -1
H7 H -0.308(4) 0.388(3) 0.395(2) 0.021 Uiso 0.5 1 d R . P E -1
C8 C -0.1828(3) 0.5164(2) 0.47095(17) 0.0184(4) Uani 0.5 1 d . U P A -1
H8 H -0.273(3) 0.570(3) 0.469(2) 0.022 Uiso 0.5 1 d R . P F -1
C9 C -0.0510(3) 0.5709(2) 0.51240(17) 0.0178(4) Uani 0.5 1 d . U P A -1
C10 C -0.0287(14) 0.6866(10) 0.5461(12) 0.0211(16) Uani 0.5 1 d . U P A -1
H10 H -0.113(5) 0.751(4) 0.560(3) 0.025 Uiso 0.5 1 d R . P G -1
C11 C 0.32971(12) 0.84544(10) 0.61321(9) 0.0203(2) Uani 1 1 d . . . . .
C12 C 0.40580(13) 0.82073(10) 0.52076(9) 0.0222(2) Uani 1 1 d . . . . .
H12 H 0.3531(16) 0.7836(13) 0.4563(12) 0.027 Uiso 1 1 d R . . . .
C13 C 0.55618(13) 0.84938(11) 0.52001(10) 0.0240(3) Uani 1 1 d . . . . .
H13 H 0.6084(16) 0.8348(13) 0.4533(13) 0.029 Uiso 1 1 d R . . . .
C14 C 0.63054(13) 0.90526(11) 0.60963(10) 0.0251(3) Uani 1 1 d . . . . .
H14 H 0.7358(17) 0.9253(14) 0.6090(12) 0.030 Uiso 1 1 d R . . . .
C15 C 0.55344(13) 0.93185(11) 0.70071(10) 0.0268(3) Uani 1 1 d . . . . .
H15 H 0.6039(17) 0.9721(14) 0.7625(13) 0.032 Uiso 1 1 d R . . . .
C16 C 0.40435(13) 0.90181(11) 0.70246(10) 0.0253(3) Uani 1 1 d . . . . .
H16 H 0.3522(17) 0.9181(14) 0.7673(13) 0.030 Uiso 1 1 d R . . . .
C17 C 0.08580(12) 0.90195(10) 0.67099(9) 0.0206(2) Uani 1 1 d . . . . .
C18 C 0.07644(13) 1.02273(11) 0.63547(10) 0.0245(3) Uani 1 1 d . . . . .
H18 H 0.1298(17) 1.0494(14) 0.5714(12) 0.029 Uiso 1 1 d R . . . .
C19 C -0.00785(13) 1.10700(11) 0.68873(10) 0.0272(3) Uani 1 1 d . . . . .
H19 H -0.0124(17) 1.1915(15) 0.6636(13) 0.033 Uiso 1 1 d R . . . .
C20 C -0.08207(13) 1.07126(12) 0.77880(10) 0.0269(3) Uani 1 1 d . . . . .
H20 H -0.1398(17) 1.1307(14) 0.8157(13) 0.032 Uiso 1 1 d R . . . .
C21 C -0.07244(13) 0.95105(12) 0.81429(10) 0.0268(3) Uani 1 1 d . . . . .
H21 H -0.1262(17) 0.9265(14) 0.8766(13) 0.032 Uiso 1 1 d R . . . .
C22 C 0.01070(12) 0.86556(11) 0.76063(9) 0.0238(3) Uani 1 1 d . . . . .
H22 H 0.0162(16) 0.7801(14) 0.7846(12) 0.029 Uiso 1 1 d R . . . .

loop_
_atom_site_aniso_label
_atom_site_aniso_U_11
_atom_site_aniso_U_22
_atom_site_aniso_U_33
_atom_site_aniso_U_23
_atom_site_aniso_U_13
_atom_site_aniso_U_12
N1 0.0183(5) 0.0214(5) 0.0280(5) -0.0047(4) 0.0054(4) -0.0019(4)
C1 0.017(2) 0.016(3) 0.021(2) 0.0045(17) 0.0111(18) 0.008(2)
C2 0.018(3) 0.019(3) 0.022(2) 0.002(2) 0.006(2) 0.007(2)
C3 0.0160(11) 0.0198(11) 0.0165(9) 0.0024(8) 0.0016(8) -0.0012(9)
C4 0.0159(11) 0.0211(12) 0.0206(10) 0.0010(8) 0.0021(8) 0.0007(10)
C5 0.008(2) 0.006(2) 0.0200(16) -0.0039(17) 0.0033(16) 0.001(2)
C6 0.024(3) 0.012(3) 0.018(2) -0.0013(17) -0.004(2) -0.009(2)
C7 0.020(3) 0.010(3) 0.023(2) -0.0038(18) 0.003(2) -0.009(2)
C8 0.0185(12) 0.0175(12) 0.0194(10) 0.0016(8) 0.0029(8) 0.0000(10)
C9 0.0190(11) 0.0181(11) 0.0167(9) 0.0015(8) 0.0036(8) 0.0016(10)
C10 0.022(3) 0.017(3) 0.0256(19) -0.0016(18) 0.0066(16) 0.0124(15)
C11 0.0175(5) 0.0178(5) 0.0258(6) 0.0011(4) 0.0028(4) -0.0001(4)
C12 0.0234(5) 0.0189(5) 0.0246(6) -0.0022(4) 0.0030(4) -0.0023(4)
C13 0.0232(6) 0.0218(5) 0.0277(6) -0.0014(4) 0.0079(4) -0.0004(4)
C14 0.0187(5) 0.0233(6) 0.0334(6) -0.0003(5) 0.0031(4) -0.0004(4)
C15 0.0223(6) 0.0294(6) 0.0278(6) -0.0042(5) -0.0031(5) -0.0009(4)
C16 0.0231(6) 0.0297(6) 0.0234(6) -0.0022(5) 0.0036(4) 0.0014(5)
C17 0.0166(5) 0.0225(5) 0.0226(5) -0.0033(4) 0.0005(4) -0.0015(4)
C18 0.0243(6) 0.0239(6) 0.0257(6) -0.0008(4) 0.0041(4) -0.0027(4)
C19 0.0267(6) 0.0216(6) 0.0331(6) -0.0030(5) 0.0003(5) 0.0003(4)
C20 0.0207(5) 0.0298(6) 0.0302(6) -0.0113(5) 0.0011(4) 0.0010(5)
C21 0.0221(5) 0.0346(6) 0.0242(6) -0.0038(5) 0.0059(4) -0.0033(5)
C22 0.0223(5) 0.0249(6) 0.0244(6) 0.0000(4) 0.0020(4) -0.0023(4)

loop_
_atom_type_symbol
_atom_type_description
_atom_type_scat_dispersion_real
_atom_type_scat_dispersion_imag
_atom_type_scat_source
C C 0.0181 0.0091 'International Tables Vol C Tables 4.2.6.8 and 6.1.1.4'
H H 0.0000 0.0000 'International Tables Vol C Tables 4.2.6.8 and 6.1.1.4'
N N 0.0311 0.0180 'International Tables Vol C Tables 4.2.6.8 and 6.1.1.4'

loop_
_geom_angle_atom_site_label_1
_geom_angle_atom_site_label_2
_geom_angle_atom_site_label_3
_geom_angle
_geom_angle_site_symmetry_1
_geom_angle_site_symmetry_3
_geom_angle_publ_flag
C1 N1 C11 123.6(5) . . ?
C1 N1 C17 119.2(5) . . ?
C11 N1 C17 117.10(9) . . ?
N1 C1 C2 123.1(10) . . ?
N1 C1 C10 130.6(12) . . ?
C10 C1 C2 106.3(12) . . ?
C1 C2 H2 120(3) . . ?
C3 C2 C1 103.1(11) . . ?
C3 C2 H2 136(2) . . ?
C2 C3 C4 122.0(7) . . ?
C2 C3 C9 110.9(7) . . ?
C4 C3 C9 126.9(2) . . ?
C3 C4 H4 112.6(18) . . ?
C3 C4 C5 131.9(5) . . ?
C5 C4 H4 115.5(18) . . ?
C4 C5 H5 115(2) . . ?
C4 C5 C6 125.4(9) . . ?
C6 C5 H5 118(2) . . ?
C7 C6 C5 127.8(13) . . ?
C6 C7 H7 118(2) . . ?
C6 C7 C8 134.2(14) . . ?
C8 C7 H7 106(2) . . ?
C7 C8 H8 117.3(19) . . ?
C9 C8 C7 127.4(7) . . ?
C9 C8 H8 115.3(17) . . ?
C8 C9 C3 126.3(2) . . ?
C10 C9 C3 105.1(6) . . ?
C10 C9 C8 128.4(6) . . ?
C1 C10 H10 119(2) . . ?
C9 C10 C1 114.4(10) . . ?
C9 C10 H10 126(2) . . ?
C12 C11 N1 121.16(10) . . ?
C16 C11 N1 119.45(10) . . ?
C16 C11 C12 119.37(10) . . ?
C11 C12 H12 120.0(9) . . ?
C13 C12 C11 119.85(11) . . ?
C13 C12 H12 120.2(9) . . ?
C12 C13 H13 119.4(9) . . ?
C14 C13 C12 120.56(11) . . ?
C14 C13 H13 119.9(9) . . ?
C13 C14 H14 120.5(9) . . ?
C13 C14 C15 119.33(11) . . ?
C15 C14 H14 120.2(9) . . ?
C14 C15 H15 119.7(9) . . ?
C16 C15 C14 120.30(11) . . ?
C16 C15 H15 120.0(9) . . ?
C11 C16 H16 119.6(9) . . ?
C15 C16 C11 120.56(11) . . ?
C15 C16 H16 119.8(9) . . ?
C18 C17 N1 119.62(10) . . ?
C18 C17 C22 119.84(10) . . ?
C22 C17 N1 120.52(10) . . ?
C17 C18 H18 120.3(9) . . ?
C19 C18 C17 120.31(11) . . ?
C19 C18 H18 119.4(9) . . ?
C18 C19 H19 119.5(9) . . ?
C18 C19 C20 120.02(11) . . ?
C20 C19 H19 120.5(9) . . ?
C19 C20 H20 119.4(9) . . ?
C21 C20 C19 119.64(11) . . ?
C21 C20 H20 120.9(9) . . ?
C20 C21 H21 119.1(9) . . ?
C20 C21 C22 120.71(11) . . ?
C22 C21 H21 120.2(9) . . ?
C17 C22 C21 119.46(11) . . ?
C17 C22 H22 119.6(9) . . ?
C21 C22 H22 120.9(9) . . ?

loop_
_geom_bond_atom_site_label_1
_geom_bond_atom_site_label_2
_geom_bond_distance
_geom_bond_site_symmetry_2
_geom_bond_publ_flag
N1 C1 1.327(14) . ?
N1 C11 1.4263(14) . ?
N1 C17 1.4314(14) . ?
C1 C2 1.54(2) . ?
C1 C10 1.357(18) . ?
C2 H2 0.92(5) . ?
C2 C3 1.383(16) . ?
C3 C4 1.397(4) . ?
C3 C9 1.479(4) . ?
C4 H4 1.02(3) . ?
C4 C5 1.405(9) . ?
C5 H5 0.91(4) . ?
C5 C6 1.483(15) . ?
C6 C7 1.26(2) . ?
C7 H7 1.02(4) . ?
C7 C8 1.447(14) . ?
C8 H8 1.00(3) . ?
C8 C9 1.393(4) . ?
C9 C10 1.341(12) . ?
C10 H10 1.06(5) . ?
C11 C12 1.3950(16) . ?
C11 C16 1.3893(16) . ?
C12 H12 0.982(15) . ?
C12 C13 1.3919(16) . ?
C13 H13 0.987(16) . ?
C13 C14 1.3893(17) . ?
C14 H14 0.974(16) . ?
C14 C15 1.3899(18) . ?
C15 H15 0.963(16) . ?
C15 C16 1.3852(17) . ?
C16 H16 0.970(16) . ?
C17 C18 1.3910(16) . ?
C17 C22 1.3918(16) . ?
C18 H18 0.996(16) . ?
C18 C19 1.3875(17) . ?
C19 H19 0.974(16) . ?
C19 C20 1.3900(18) . ?
C20 H20 0.966(16) . ?
C20 C21 1.3850(18) . ?
C21 H21 0.973(16) . ?
C21 C22 1.3930(17) . ?
C22 H22 0.979(16) . ?
